data_7050307
loop_
_publ_author_name
'Liu, Simin'
'Wu, Xiaojun'
'Zhang, Shiwei'
'Yao, Junhua'
'Liang, Feng'
'Wu, Chengtai'

_publ_section_title
;
 Facile synthesis of novel macrocyclic polyamines derived from
 diphenylglycolurilElectronic supplementary information (ESI)
 available: ESI mass spectra of 5a, 6, alone and with added
 Ni(CH3COO)2, and 7. See http://www.rsc.org/suppdata/nj/b4/b400123k/
;
_journal_issue 5
_journal_name_full 'New Journal of Chemistry'
_journal_page_first 562
_journal_paper_doi 10.1039/b400123k
_journal_volume 28
_journal_year 2004
_chemical_formula_sum 'C52 H64 N16 O4'
_chemical_formula_weight 977.20
_chemical_name_systematic
;
?
;
_space_group_IT_number 15
_symmetry_cell_setting monoclinic
_symmetry_space_group_name_Hall '-C 2yc'
_symmetry_space_group_name_H-M 'C 1 2/c 1'
_atom_sites_solution_hydrogens
;
hydrogen atoms are generated by HFIX
instructions
;
_atom_sites_solution_primary direct
_atom_sites_solution_secondary difmap
_audit_creation_method SHELXL-97
_cell_angle_alpha 90.00
_cell_angle_beta 116.93(3)
_cell_angle_gamma 90.00
_cell_formula_units_Z 4
_cell_length_a 20.736(4)
_cell_length_b 15.807(3)
_cell_length_c 16.385(3)
_cell_measurement_reflns_used 22137
_cell_measurement_temperature 293(2)
_cell_measurement_theta_max 27.48
_cell_measurement_theta_min 2.49
_cell_volume 4788(2)
_computing_cell_refinement
;
Molecular Structure Corporation (1994)
MSC/AFC Diffractometer Control Software
MSC, 3200 Research Forest Drive, The
Woodlands, TX 77381 USA.
;
_computing_data_collection
;
Molecular Structure Corporation (1994)
MSC/AFC Diffractometer Control Software
MSC, 3200 Research Forest Drive, The
Woodlands, TX 77381, USA.
;
_computing_data_reduction
;
Sheldrick, G. M. (1997) SHELXS97, Program
for the Solution of Crystal Structure,
University of Gottingen, Germany.
;
_computing_molecular_graphics
;
Interactive Molecular Graphics XP, Virsion
4.2 for MSDOS (1990), Siemens Analytical
X-ray Instruments Inc., Madison, Wisconsin,
USA.
;
_computing_publication_material
;
Sheldrick, G. M. (1997) SHELXL97, Program
for the refinement of Crystal Structure,
University of Gottingen, Germany.
;
_computing_structure_refinement
;
Sheldrick, G. M. (1997) SHELXL97, Program
for the Refinement of Crystal Structure,
University of Gottingen, Germany.
;
_computing_structure_solution
;
Sheldrick, G. M. (1997) SHELXS97, Program
for the Solution of Crystal Structure,
University of Gottingen, Germany.
;
_diffrn_ambient_temperature 293(2)
_diffrn_detector_area_resol_mean '100x100 microns'
_diffrn_measured_fraction_theta_full 0.997
_diffrn_measured_fraction_theta_max 0.997
_diffrn_measurement_device_type 'Rigaku RAXIS RAPID IP'
_diffrn_measurement_method Oscillation
_diffrn_radiation_monochromator graphite
_diffrn_radiation_source 'fine-focus sealed tube'
_diffrn_radiation_type MoK\a
_diffrn_radiation_wavelength 0.71073
_diffrn_reflns_av_R_equivalents 0.0480
_diffrn_reflns_av_sigmaI/netI 0.0957
_diffrn_reflns_limit_h_max 26
_diffrn_reflns_limit_h_min -26
_diffrn_reflns_limit_k_max 20
_diffrn_reflns_limit_k_min -20
_diffrn_reflns_limit_l_max 18
_diffrn_reflns_limit_l_min -21
_diffrn_reflns_number 22137
_diffrn_reflns_theta_full 27.48
_diffrn_reflns_theta_max 27.48
_diffrn_reflns_theta_min 2.49
_exptl_absorpt_coefficient_mu 0.090
_exptl_absorpt_correction_T_max 0.982
_exptl_absorpt_correction_T_min 0.768
_exptl_absorpt_correction_type empirical
_exptl_crystal_colour Colourless
_exptl_crystal_density_diffrn 1.356
_exptl_crystal_density_method 'not measured'
_exptl_crystal_description Block
_exptl_crystal_F_000 2080
_exptl_crystal_size_max 0.5
_exptl_crystal_size_mid 0.2
_exptl_crystal_size_min 0.2
_refine_diff_density_max 0.672
_refine_diff_density_min -0.335
_refine_diff_density_rms 0.056
_refine_ls_extinction_coef 0.0027(3)
_refine_ls_extinction_expression Fc^*^=kFc[1+0.001xFc^2^\l^3^/sin(2\q)]^-1/4^
_refine_ls_extinction_method SHELXL
_refine_ls_goodness_of_fit_ref 0.835
_refine_ls_hydrogen_treatment
;
hydrogen coordinates ride on the coordinates
of the previous atom, the isotropic U values
are 1.2 OR 1.5 time over the U values of the
previous atom.
;
_refine_ls_matrix_type full
_refine_ls_number_parameters 326
_refine_ls_number_reflns 5474
_refine_ls_number_restraints 0
_refine_ls_restrained_S_all 0.835
_refine_ls_R_factor_all 0.1268
_refine_ls_R_factor_gt 0.0579
_refine_ls_shift/su_max 0.002
_refine_ls_shift/su_mean 0.000
_refine_ls_structure_factor_coef Fsqd
_refine_ls_weighting_details 'calc w=1/[\s^2^(Fo^2^)+(0.0844P)^2^+0.0000P] where P=(Fo^2^+2Fc^2^)/3'
_refine_ls_weighting_scheme calc
_refine_ls_wR_factor_gt 0.1435
_refine_ls_wR_factor_ref 0.1615
_reflns_number_gt 2269
_reflns_number_total 5474
_reflns_threshold_expression >2sigma(I)
_cod_data_source_file b400123k.txt
_cod_data_source_block a
_cod_depositor_comments
;
The following automatic conversions were performed:
'_symmetry_cell_setting' value 'Monoclinic' changed to 'monoclinic'
according to '/home/saulius/struct/CIF-dictionaries/cif_core.dic'
dictionary named 'cif_core.dic' version 2.4.1 from
2010-06-29.

'_exptl_absorpt_correction_type' value 'Empirical' changed to
'empirical' according to
'/home/saulius/struct/CIF-dictionaries/cif_core.dic' dictionary named
'cif_core.dic' version 2.4.1 from 2010-06-29.

Automatic conversion script
Id: cif_fix_enum 1527 2010-12-29 10:47:43Z saulius 
;
_cod_original_cell_volume 4788.0(17)
_cod_original_sg_symbol_H-M C2/c
_cod_database_code 7050307

loop_
_symmetry_equiv_pos_as_xyz
'x, y, z'
'-x, y, -z+1/2'
'x+1/2, y+1/2, z'
'-x+1/2, y+1/2, -z+1/2'
'-x, -y, -z'
'x, -y, z-1/2'
'-x+1/2, -y+1/2, -z'
'x+1/2, -y+1/2, z-1/2'

loop_
_atom_site_label
_atom_site_type_symbol
_atom_site_fract_x
_atom_site_fract_y
_atom_site_fract_z
_atom_site_U_iso_or_equiv
_atom_site_adp_type
_atom_site_occupancy
_atom_site_symmetry_multiplicity
_atom_site_calc_flag
_atom_site_refinement_flags
_atom_site_disorder_assembly
_atom_site_disorder_group
O1 O 0.43522(10) 0.97284(11) 0.29727(11) 0.0561(5) Uani 1 1 d . . .
O2 O 0.28074(11) 1.23391(12) 0.13509(12) 0.0653(6) Uani 1 1 d . . .
N1 N 0.33869(10) 0.97996(12) 0.15177(12) 0.0435(5) Uani 1 1 d . . .
N2 N 0.31666(11) 0.99664(12) 0.27162(12) 0.0461(5) Uani 1 1 d . . .
N3 N 0.25097(11) 1.12147(12) 0.20112(13) 0.0476(5) Uani 1 1 d . . .
N4 N 0.26431(11) 1.09828(13) 0.07518(13) 0.0492(5) Uani 1 1 d . . .
N5 N 0.33435(12) 1.12518(14) 0.36386(13) 0.0542(6) Uani 1 1 d . . .
N6 N 0.37705(12) 1.07449(13) 0.06438(13) 0.0507(6) Uani 1 1 d . . .
N7 N 0.52927(13) 1.19584(16) 0.47198(16) 0.0649(7) Uani 1 1 d . . .
N8 N 0.6068(3) 1.2328(5) 0.6502(5) 0.257(4) Uani 1 1 d . . .
C1 C 0.25131(13) 1.02935(15) 0.19620(15) 0.0445(6) Uani 1 1 d . . .
C2 C 0.26501(13) 1.01317(15) 0.11042(15) 0.0431(6) Uani 1 1 d . . .
C3 C 0.37076(15) 0.98359(15) 0.24532(16) 0.0452(6) Uani 1 1 d . . .
C4 C 0.26801(14) 1.15959(17) 0.13828(17) 0.0497(7) Uani 1 1 d . . .
C5 C 0.33325(15) 1.03336(17) 0.36151(16) 0.0547(7) Uani 1 1 d . . .
H5A H 0.2976 1.0135 0.3800 0.066 Uiso 1 1 calc R . .
H5B H 0.3801 1.0126 0.4060 0.066 Uiso 1 1 calc R . .
C6 C 0.26714(16) 1.15731(17) 0.29075(17) 0.0560(7) Uani 1 1 d . . .
H6A H 0.2703 1.2184 0.2879 0.067 Uiso 1 1 calc R . .
H6B H 0.2276 1.1444 0.3050 0.067 Uiso 1 1 calc R . .
C7 C 0.37740(14) 0.98870(16) 0.09597(16) 0.0475(6) Uani 1 1 d . . .
H7A H 0.4271 0.9706 0.1319 0.057 Uiso 1 1 calc R . .
H7B H 0.3553 0.9516 0.0433 0.057 Uiso 1 1 calc R . .
C8 C 0.30440(15) 1.10848(17) 0.02090(16) 0.0531(7) Uani 1 1 d . . .
H8A H 0.2776 1.0807 -0.0377 0.064 Uiso 1 1 calc R . .
H8B H 0.3069 1.1682 0.0092 0.064 Uiso 1 1 calc R . .
C9 C 0.21454(13) 0.95336(16) 0.03837(16) 0.0478(6) Uani 1 1 d . . .
C10 C 0.21997(16) 0.86664(17) 0.0563(2) 0.0595(7) Uani 1 1 d . . .
H10 H 0.2552 0.8467 0.1122 0.071 Uiso 1 1 calc R . .
C11 C 0.17371(19) 0.8101(2) -0.0078(3) 0.0778(10) Uani 1 1 d . . .
H11 H 0.1767 0.7527 0.0060 0.093 Uiso 1 1 calc R . .
C12 C 0.12328(19) 0.8387(3) -0.0920(2) 0.0834(11) Uani 1 1 d . . .
H12 H 0.0927 0.8006 -0.1357 0.100 Uiso 1 1 calc R . .
C13 C 0.11831(16) 0.9230(3) -0.1110(2) 0.0797(10) Uani 1 1 d . . .
H13 H 0.0849 0.9417 -0.1686 0.096 Uiso 1 1 calc R . .
C14 C 0.16164(15) 0.9811(2) -0.04706(18) 0.0659(8) Uani 1 1 d . . .
H14 H 0.1558 1.0386 -0.0605 0.079 Uiso 1 1 calc R . .
C15 C 0.18239(14) 0.99179(16) 0.19173(16) 0.0484(6) Uani 1 1 d . . .
C16 C 0.18229(15) 0.91879(17) 0.23885(18) 0.0563(7) Uani 1 1 d . . .
H16 H 0.2256 0.8913 0.2752 0.068 Uiso 1 1 calc R . .
C17 C 0.11809(18) 0.88708(19) 0.2318(2) 0.0683(8) Uani 1 1 d . . .
H17 H 0.1185 0.8391 0.2649 0.082 Uiso 1 1 calc R . .
C18 C 0.05277(18) 0.9260(2) 0.1760(2) 0.0754(9) Uani 1 1 d . . .
H18 H 0.0095 0.9032 0.1702 0.091 Uiso 1 1 calc R . .
C19 C 0.05238(16) 0.9982(2) 0.1294(2) 0.0727(9) Uani 1 1 d . . .
H19 H 0.0090 1.0249 0.0921 0.087 Uiso 1 1 calc R . .
C20 C 0.11714(16) 1.03087(19) 0.1384(2) 0.0642(8) Uani 1 1 d . . .
H20 H 0.1167 1.0806 0.1078 0.077 Uiso 1 1 calc R . .
C21 C 0.39939(16) 1.16465(18) 0.36687(17) 0.0601(8) Uani 1 1 d . . .
H21A H 0.3943 1.2256 0.3672 0.072 Uiso 1 1 calc R . .
H21B H 0.4031 1.1496 0.3117 0.072 Uiso 1 1 calc R . .
C22 C 0.46845(15) 1.13894(19) 0.44924(18) 0.0627(8) Uani 1 1 d . . .
H22A H 0.4588 1.1349 0.5018 0.075 Uiso 1 1 calc R . .
H22B H 0.4822 1.0831 0.4382 0.075 Uiso 1 1 calc R . .
C23 C 0.5248(3) 1.2698(3) 0.5146(3) 0.1304(17) Uani 1 1 d . . .
H23A H 0.4764 1.2928 0.4812 0.156 Uiso 1 1 calc R . .
H23B H 0.5582 1.3108 0.5110 0.156 Uiso 1 1 calc R . .
C24 C 0.5402(3) 1.2598(3) 0.6070(3) 0.1122(14) Uani 1 1 d . . .
H24A H 0.5350 1.3133 0.6324 0.135 Uiso 1 1 calc R . .
H24B H 0.5073 1.2191 0.6125 0.135 Uiso 1 1 calc R . .
C25 C 0.43069(15) 1.12874(18) 0.13569(18) 0.0589(7) Uani 1 1 d . . .
H25A H 0.4749 1.0967 0.1687 0.071 Uiso 1 1 calc R . .
H25B H 0.4126 1.1442 0.1789 0.071 Uiso 1 1 calc R . .
C26 C 0.44805(17) 1.20864(19) 0.0987(2) 0.0684(8) Uani 1 1 d . . .
H26A H 0.4055 1.2446 0.0744 0.082 Uiso 1 1 calc R . .
H26B H 0.4861 1.2387 0.1492 0.082 Uiso 1 1 calc R . .

loop_
_atom_site_aniso_label
_atom_site_aniso_U_11
_atom_site_aniso_U_22
_atom_site_aniso_U_33
_atom_site_aniso_U_23
_atom_site_aniso_U_13
_atom_site_aniso_U_12
O1 0.0519(12) 0.0618(12) 0.0488(10) 0.0086(9) 0.0178(9) 0.0057(9)
O2 0.0948(16) 0.0417(11) 0.0628(12) 0.0029(9) 0.0387(11) 0.0025(10)
N1 0.0473(12) 0.0472(12) 0.0397(11) 0.0055(9) 0.0227(10) 0.0049(10)
N2 0.0544(13) 0.0474(13) 0.0387(11) 0.0051(10) 0.0230(10) 0.0018(10)
N3 0.0618(14) 0.0436(12) 0.0436(11) 0.0029(10) 0.0294(10) 0.0060(10)
N4 0.0653(14) 0.0463(13) 0.0419(11) 0.0051(10) 0.0296(10) 0.0051(11)
N5 0.0671(16) 0.0562(14) 0.0457(12) -0.0057(11) 0.0311(12) -0.0030(12)
N6 0.0629(15) 0.0532(14) 0.0429(11) 0.0024(11) 0.0300(11) -0.0023(11)
N7 0.0738(17) 0.0622(16) 0.0679(15) -0.0190(13) 0.0402(14) -0.0061(13)
N8 0.139(5) 0.267(7) 0.286(7) -0.148(6) 0.027(5) -0.070(5)
C1 0.0535(16) 0.0449(15) 0.0388(13) 0.0030(11) 0.0241(12) 0.0030(12)
C2 0.0506(15) 0.0418(14) 0.0400(12) 0.0066(11) 0.0233(12) 0.0082(12)
C3 0.0577(17) 0.0380(13) 0.0420(14) 0.0062(12) 0.0244(14) 0.0017(12)
C4 0.0598(17) 0.0409(15) 0.0488(15) 0.0052(13) 0.0249(13) 0.0102(13)
C5 0.0652(18) 0.0640(19) 0.0393(14) 0.0040(13) 0.0275(13) -0.0022(14)
C6 0.0715(19) 0.0546(16) 0.0523(15) -0.0066(13) 0.0371(15) 0.0038(15)
C7 0.0519(15) 0.0530(16) 0.0428(13) 0.0007(12) 0.0261(12) 0.0027(12)
C8 0.0695(19) 0.0543(16) 0.0406(13) 0.0105(12) 0.0296(14) 0.0064(14)
C9 0.0507(16) 0.0513(16) 0.0444(14) -0.0024(12) 0.0241(13) 0.0016(12)
C10 0.0644(18) 0.0526(18) 0.0633(17) -0.0048(14) 0.0306(15) -0.0030(15)
C11 0.084(2) 0.067(2) 0.094(3) -0.028(2) 0.051(2) -0.0213(19)
C12 0.070(2) 0.096(3) 0.080(3) -0.034(2) 0.030(2) -0.022(2)
C13 0.058(2) 0.110(3) 0.0562(18) -0.014(2) 0.0122(15) -0.004(2)
C14 0.0589(18) 0.081(2) 0.0488(16) -0.0015(16) 0.0162(14) 0.0047(16)
C15 0.0550(16) 0.0506(16) 0.0447(13) -0.0008(12) 0.0270(12) 0.0013(13)
C16 0.0679(19) 0.0475(16) 0.0612(17) -0.0001(14) 0.0360(15) -0.0010(14)
C17 0.082(2) 0.0530(18) 0.085(2) -0.0002(16) 0.0514(19) -0.0086(17)
C18 0.070(2) 0.080(2) 0.091(2) -0.012(2) 0.0491(19) -0.0141(19)
C19 0.0567(19) 0.078(2) 0.085(2) 0.0021(19) 0.0330(17) 0.0051(17)
C20 0.067(2) 0.0617(19) 0.0727(19) 0.0036(16) 0.0397(17) 0.0042(15)
C21 0.078(2) 0.0616(18) 0.0505(16) -0.0039(14) 0.0378(16) -0.0033(15)
C22 0.073(2) 0.072(2) 0.0538(16) -0.0058(15) 0.0377(15) -0.0068(16)
C23 0.108(4) 0.148(5) 0.107(3) -0.025(3) 0.024(3) 0.001(3)
C24 0.096(3) 0.105(3) 0.114(3) -0.030(3) 0.029(3) -0.013(3)
C25 0.0694(19) 0.0662(18) 0.0526(15) -0.0063(14) 0.0377(14) -0.0105(15)
C26 0.075(2) 0.0565(18) 0.091(2) -0.0015(16) 0.0525(18) -0.0034(15)

loop_
_atom_type_symbol
_atom_type_description
_atom_type_scat_dispersion_real
_atom_type_scat_dispersion_imag
_atom_type_scat_source
C C 0.0033 0.0016 'International Tables Vol C Tables 4.2.6.8 and 6.1.1.4'
H H 0.0000 0.0000 'International Tables Vol C Tables 4.2.6.8 and 6.1.1.4'
N N 0.0061 0.0033 'International Tables Vol C Tables 4.2.6.8 and 6.1.1.4'
O O 0.0106 0.0060 'International Tables Vol C Tables 4.2.6.8 and 6.1.1.4'

loop_
_geom_angle_atom_site_label_1
_geom_angle_atom_site_label_2
_geom_angle_atom_site_label_3
_geom_angle
_geom_angle_site_symmetry_1
_geom_angle_site_symmetry_3
_geom_angle_publ_flag
C3 N1 C2 112.35(19) . . ?
C3 N1 C7 124.5(2) . . ?
C2 N1 C7 115.39(18) . . ?
C3 N2 C1 111.24(19) . . ?
C3 N2 C5 120.9(2) . . ?
C1 N2 C5 114.57(19) . . ?
C4 N3 C1 112.8(2) . . ?
C4 N3 C6 124.3(2) . . ?
C1 N3 C6 115.91(19) . . ?
C4 N4 C2 111.07(19) . . ?
C4 N4 C8 121.0(2) . . ?
C2 N4 C8 115.55(19) . . ?
C5 N5 C6 109.2(2) . . ?
C5 N5 C21 115.4(2) . . ?
C6 N5 C21 113.7(2) . . ?
C8 N6 C7 111.0(2) . . ?
C8 N6 C25 114.8(2) . . ?
C7 N6 C25 112.5(2) . . ?
C23 N7 C26 113.9(3) . 2_655 ?
C23 N7 C22 113.8(3) . . ?
C26 N7 C22 116.1(2) 2_655 . ?
N2 C1 N3 109.51(19) . . ?
N2 C1 C15 113.4(2) . . ?
N3 C1 C15 111.4(2) . . ?
N2 C1 C2 103.03(18) . . ?
N3 C1 C2 102.63(18) . . ?
C15 C1 C2 116.07(19) . . ?
N1 C2 N4 109.59(19) . . ?
N1 C2 C9 110.36(19) . . ?
N4 C2 C9 112.93(19) . . ?
N1 C2 C1 102.59(18) . . ?
N4 C2 C1 103.27(18) . . ?
C9 C2 C1 117.4(2) . . ?
O1 C3 N1 126.5(2) . . ?
O1 C3 N2 125.8(2) . . ?
N1 C3 N2 107.6(2) . . ?
O2 C4 N3 126.5(2) . . ?
O2 C4 N4 125.6(2) . . ?
N3 C4 N4 107.8(2) . . ?
N5 C5 N2 114.50(19) . . ?
N5 C6 N3 112.9(2) . . ?
N6 C7 N1 113.2(2) . . ?
N6 C8 N4 114.06(19) . . ?
C10 C9 C14 118.0(3) . . ?
C10 C9 C2 119.4(2) . . ?
C14 C9 C2 122.6(2) . . ?
C11 C10 C9 120.9(3) . . ?
C12 C11 C10 120.0(3) . . ?
C13 C12 C11 119.7(3) . . ?
C12 C13 C14 121.5(3) . . ?
C13 C14 C9 119.8(3) . . ?
C20 C15 C16 118.4(3) . . ?
C20 C15 C1 119.2(2) . . ?
C16 C15 C1 122.4(2) . . ?
C17 C16 C15 120.0(3) . . ?
C16 C17 C18 120.7(3) . . ?
C19 C18 C17 119.6(3) . . ?
C18 C19 C20 119.4(3) . . ?
C15 C20 C19 121.8(3) . . ?
N5 C21 C22 113.6(2) . . ?
N7 C22 C21 115.1(2) . . ?
N7 C23 C24 114.3(4) . . ?
N8 C24 C23 106.7(6) . . ?
N6 C25 C26 113.6(2) . . ?
N7 C26 C25 115.2(2) 2_655 . ?

loop_
_geom_bond_atom_site_label_1
_geom_bond_atom_site_label_2
_geom_bond_distance
_geom_bond_site_symmetry_2
_geom_bond_publ_flag
O1 C3 1.228(3) . ?
O2 C4 1.210(3) . ?
N1 C3 1.368(3) . ?
N1 C2 1.460(3) . ?
N1 C7 1.471(3) . ?
N2 C3 1.387(3) . ?
N2 C1 1.454(3) . ?
N2 C5 1.472(3) . ?
N3 C4 1.370(3) . ?
N3 C1 1.459(3) . ?
N3 C6 1.464(3) . ?
N4 C4 1.394(3) . ?
N4 C2 1.461(3) . ?
N4 C8 1.476(3) . ?
N5 C5 1.452(3) . ?
N5 C6 1.457(3) . ?
N5 C21 1.466(3) . ?
N6 C8 1.447(3) . ?
N6 C7 1.450(3) . ?
N6 C25 1.470(3) . ?
N7 C23 1.387(5) . ?
N7 C26 1.448(4) 2_655 ?
N7 C22 1.453(3) . ?
N8 C24 1.307(7) . ?
C1 C15 1.518(3) . ?
C1 C2 1.576(3) . ?
C2 C9 1.505(3) . ?
C9 C10 1.396(4) . ?
C9 C14 1.401(3) . ?
C10 C11 1.382(4) . ?
C11 C12 1.377(5) . ?
C12 C13 1.362(5) . ?
C13 C14 1.378(4) . ?
C15 C20 1.380(4) . ?
C15 C16 1.389(4) . ?
C16 C17 1.378(4) . ?
C17 C18 1.388(4) . ?
C18 C19 1.371(4) . ?
C19 C20 1.383(4) . ?
C21 C22 1.512(4) . ?
C23 C24 1.409(6) . ?
C25 C26 1.513(4) . ?
C26 N7 1.448(4) 2_655 ?

loop_
_geom_torsion_atom_site_label_1
_geom_torsion_atom_site_label_2
_geom_torsion_atom_site_label_3
_geom_torsion_atom_site_label_4
_geom_torsion
_geom_torsion_site_symmetry_1
_geom_torsion_site_symmetry_2
_geom_torsion_site_symmetry_3
_geom_torsion_site_symmetry_4
_geom_torsion_publ_flag
C3 N2 C1 N3 -94.5(2) . . . . ?
C5 N2 C1 N3 47.1(3) . . . . ?
C3 N2 C1 C15 140.4(2) . . . . ?
C5 N2 C1 C15 -78.0(3) . . . . ?
C3 N2 C1 C2 14.1(2) . . . . ?
C5 N2 C1 C2 155.8(2) . . . . ?
C4 N3 C1 N2 103.8(2) . . . . ?
C6 N3 C1 N2 -48.4(3) . . . . ?
C4 N3 C1 C15 -130.0(2) . . . . ?
C6 N3 C1 C15 77.8(3) . . . . ?
C4 N3 C1 C2 -5.1(3) . . . . ?
C6 N3 C1 C2 -157.3(2) . . . . ?
C3 N1 C2 N4 102.5(2) . . . . ?
C7 N1 C2 N4 -48.4(3) . . . . ?
C3 N1 C2 C9 -132.5(2) . . . . ?
C7 N1 C2 C9 76.6(2) . . . . ?
C3 N1 C2 C1 -6.7(3) . . . . ?
C7 N1 C2 C1 -157.59(19) . . . . ?
C4 N4 C2 N1 -95.9(2) . . . . ?
C8 N4 C2 N1 46.7(3) . . . . ?
C4 N4 C2 C9 140.6(2) . . . . ?
C8 N4 C2 C9 -76.7(3) . . . . ?
C4 N4 C2 C1 12.8(3) . . . . ?
C8 N4 C2 C1 155.51(19) . . . . ?
N2 C1 C2 N1 -4.4(2) . . . . ?
N3 C1 C2 N1 109.4(2) . . . . ?
C15 C1 C2 N1 -128.9(2) . . . . ?
N2 C1 C2 N4 -118.33(19) . . . . ?
N3 C1 C2 N4 -4.6(2) . . . . ?
C15 C1 C2 N4 117.2(2) . . . . ?
N2 C1 C2 C9 116.7(2) . . . . ?
N3 C1 C2 C9 -129.5(2) . . . . ?
C15 C1 C2 C9 -7.8(3) . . . . ?
C2 N1 C3 O1 -167.8(2) . . . . ?
C7 N1 C3 O1 -20.0(4) . . . . ?
C2 N1 C3 N2 15.8(3) . . . . ?
C7 N1 C3 N2 163.6(2) . . . . ?
C1 N2 C3 O1 164.6(2) . . . . ?
C5 N2 C3 O1 25.7(4) . . . . ?
C1 N2 C3 N1 -18.9(3) . . . . ?
C5 N2 C3 N1 -157.8(2) . . . . ?
C1 N3 C4 O2 -169.8(3) . . . . ?
C6 N3 C4 O2 -20.3(4) . . . . ?
C1 N3 C4 N4 13.4(3) . . . . ?
C6 N3 C4 N4 162.9(2) . . . . ?
C2 N4 C4 O2 166.6(3) . . . . ?
C8 N4 C4 O2 26.2(4) . . . . ?
C2 N4 C4 N3 -16.5(3) . . . . ?
C8 N4 C4 N3 -156.9(2) . . . . ?
C6 N5 C5 N2 52.4(3) . . . . ?
C21 N5 C5 N2 -77.2(3) . . . . ?
C3 N2 C5 N5 85.5(3) . . . . ?
C1 N2 C5 N5 -52.1(3) . . . . ?
C5 N5 C6 N3 -52.0(3) . . . . ?
C21 N5 C6 N3 78.5(3) . . . . ?
C4 N3 C6 N5 -95.7(3) . . . . ?
C1 N3 C6 N5 52.9(3) . . . . ?
C8 N6 C7 N1 -51.0(3) . . . . ?
C25 N6 C7 N1 79.1(3) . . . . ?
C3 N1 C7 N6 -94.4(3) . . . . ?
C2 N1 C7 N6 52.5(3) . . . . ?
C7 N6 C8 N4 49.8(3) . . . . ?
C25 N6 C8 N4 -79.1(3) . . . . ?
C4 N4 C8 N6 89.1(3) . . . . ?
C2 N4 C8 N6 -49.6(3) . . . . ?
N1 C2 C9 C10 43.8(3) . . . . ?
N4 C2 C9 C10 166.9(2) . . . . ?
C1 C2 C9 C10 -73.2(3) . . . . ?
N1 C2 C9 C14 -136.2(2) . . . . ?
N4 C2 C9 C14 -13.1(3) . . . . ?
C1 C2 C9 C14 106.9(3) . . . . ?
C14 C9 C10 C11 -1.1(4) . . . . ?
C2 C9 C10 C11 179.0(3) . . . . ?
C9 C10 C11 C12 2.6(5) . . . . ?
C10 C11 C12 C13 -1.3(5) . . . . ?
C11 C12 C13 C14 -1.5(5) . . . . ?
C12 C13 C14 C9 3.0(5) . . . . ?
C10 C9 C14 C13 -1.7(4) . . . . ?
C2 C9 C14 C13 178.3(3) . . . . ?
N2 C1 C15 C20 164.6(2) . . . . ?
N3 C1 C15 C20 40.6(3) . . . . ?
C2 C1 C15 C20 -76.4(3) . . . . ?
N2 C1 C15 C16 -15.9(3) . . . . ?
N3 C1 C15 C16 -140.0(2) . . . . ?
C2 C1 C15 C16 103.1(3) . . . . ?
C20 C15 C16 C17 0.0(4) . . . . ?
C1 C15 C16 C17 -179.5(2) . . . . ?
C15 C16 C17 C18 1.8(4) . . . . ?
C16 C17 C18 C19 -2.0(5) . . . . ?
C17 C18 C19 C20 0.4(5) . . . . ?
C16 C15 C20 C19 -1.6(4) . . . . ?
C1 C15 C20 C19 177.9(3) . . . . ?
C18 C19 C20 C15 1.4(5) . . . . ?
C5 N5 C21 C22 -59.5(3) . . . . ?
C6 N5 C21 C22 173.1(2) . . . . ?
C23 N7 C22 C21 76.0(3) . . . . ?
C26 N7 C22 C21 -59.0(3) 2_655 . . . ?
N5 C21 C22 N7 -160.1(2) . . . . ?
C26 N7 C23 C24 -148.7(4) 2_655 . . . ?
C22 N7 C23 C24 75.3(5) . . . . ?
N7 C23 C24 N8 61.4(6) . . . . ?
C8 N6 C25 C26 -69.5(3) . . . . ?
C7 N6 C25 C26 162.3(2) . . . . ?
N6 C25 C26 N7 -54.2(3) . . . 2_655 ?
